data_4508552
loop_
_publ_author_name
'Fry, Allyson M.'
'Woodward, Patrick M.'

_publ_section_title
;
 Structures of \a-K3MoO3F3and \a-Rb3MoO3F3: Ferroelectricity from Anion
 Ordering and Noncooperative Octahedral Tilting
;
_journal_issue 12
_journal_name_full 'Crystal Growth &amp; Design'
_journal_page_first 5404
_journal_paper_doi 10.1021/cg401342q
_journal_volume 13
_journal_year 2013
_chemical_formula_sum 'F15 Mo5 O15 Rb15'
_chemical_formula_weight 2286.68
_chemical_name_systematic ' ?'
_space_group_IT_number 80
_symmetry_cell_setting tetragonal
_symmetry_space_group_name_Hall 'I 4bw'
_symmetry_space_group_name_H-M 'I 41'
_cell_angle_alpha 90.0
_cell_angle_beta 90.0
_cell_angle_gamma 90.0
_cell_formula_units_Z 16
_cell_length_a 20.07484(4)
_cell_length_b 20.07484
_cell_length_c 36.16937(12)
_cell_volume 14576.23(6)
_pd_block_id 2013-08-04T13:23|300_RB3MOO3F3_RIET_C_phase1|Ally||
_pd_phase_name 'from C:/gsas/Connectivity/K3MoO3F3/300_Riet/2AF26_2_300K_riet.cif'
_cod_data_source_file cg401342q_si_002.cif
_cod_data_source_block 300_RB3MOO3F3_RIET_C_phase_1
_cod_database_code 4508552

loop_
_symmetry_equiv_pos_site_id
_symmetry_equiv_pos_as_xyz
1 +x,+y,+z
2 -y,+x+1/2,+z+1/4
3 -x+1/2,-y+1/2,+z+1/2
4 +y+1/2,-x,+z+3/4
101 +x+1/2,+y+1/2,+z+1/2
102 -y+1/2,+x,+z+3/4
103 -x,-y,+z
104 +y,-x+1/2,+z+1/4

loop_
_atom_site_type_symbol
_atom_site_label
_atom_site_fract_x
_atom_site_fract_y
_atom_site_fract_z
_atom_site_occupancy
_atom_site_thermal_displace_type
_atom_site_U_iso_or_equiv
_atom_site_symmetry_multiplicity
Rb Rb1_1 0.0 0.0 0.1172(10) 1.0 Uiso 0.0195(4) 4
Rb Rb1_2 0.0 0.0 0.6225(9) 1.0 Uiso 0.0195(4) 4
Rb Rb2_1 0.3913(13) 0.2093(13) 0.0089(7) 1.0 Uiso 0.0195(4) 8
Rb Rb2_2 0.0893(12) 0.8151(13) 0.4950(7) 1.0 Uiso 0.0195(4) 8
Rb Rb3_1 0.1993(14) 0.5787(13) 0.4971(8) 1.0 Uiso 0.0195(4) 8
Rb Rb3_2 0.3087(13) 0.4188(12) 0.0052(7) 1.0 Uiso 0.0195(4) 8
Rb Rb4_1 0.0863(12) 0.8120(14) 0.3782(6) 1.0 Uiso 0.0195(4) 8
Rb Rb4_2 0.3978(11) 0.2016(12) 0.1196(7) 1.0 Uiso 0.0195(4) 8
Rb Rb5_1 0.2054(12) 0.5783(12) 0.3779(7) 1.0 Uiso 0.0195(4) 8
Rb Rb5_2 0.3095(13) 0.4097(12) 0.1244(7) 1.0 Uiso 0.0195(4) 8
Rb Rb6_1 0.0 0.0 0.2512(10) 1.0 Uiso 0.0195(4) 4
Rb Rb6_2 0.0 0.0 0.4934(8) 1.0 Uiso 0.0195(4) 4
Rb Rb7_1 0.8883(13) 0.7049(13) 0.3644(7) 1.0 Uiso 0.0195(4) 8
Rb Rb7_2 0.5900(11) 0.2960(12) 0.1305(7) 1.0 Uiso 0.0195(4) 8
Rb Rb14_1 0.9335(12) 0.3390(14) 0.3224(7) 1.0 Uiso 0.0195(4) 8
Rb Rb14_2 0.5704(11) 0.6593(12) 0.1962(7) 1.0 Uiso 0.0195(4) 8
Rb Rb15_1 0.8609(12) 0.5812(11) 0.4345(7) 1.0 Uiso 0.0195(4) 8
Rb Rb15_2 0.6652(14) 0.4273(13) 0.0628(6) 1.0 Uiso 0.0195(4) 8
Rb Rb8_1 0.0 0.0 0.3778(10) 1.0 Uiso 0.0195(4) 4
Rb Rb9_1 0.2033(13) 0.6054(11) 0.2458(7) 1.0 Uiso 0.0195(4) 8
Rb Rb9_2 0.2976(13) 0.4228(13) 0.2530(8) 1.0 Uiso 0.0195(4) 8
Rb Rb16_1 0.1611(14) 0.9329(13) 0.3013(7) 1.0 Uiso 0.0195(4) 8
Rb Rb16_2 0.3326(12) 0.0699(12) 0.1901(7) 1.0 Uiso 0.0195(4) 8
Rb Rb17_1 0.7261(13) 0.7387(13) 0.3095(5) 1.0 Uiso 0.0195(4) 8
Rb Rb17_2 0.7616(12) 0.2246(12) 0.1863(6) 1.0 Uiso 0.0195(4) 8
Rb Rb10_1 0.0936(11) 0.2984(13) 0.2519(7) 1.0 Uiso 0.0195(4) 8
Rb Rb10_2 0.3904(13) 0.7081(13) 0.2423(7) 1.0 Uiso 0.0195(4) 8
Rb Rb11_1 0.0 0.0 0.7479(10) 1.0 Uiso 0.0195(4) 4
Rb Rb11_2 0.0 0.0 0.0009(13) 1.0 Uiso 0.0195(4) 4
Rb Rb12_1 0.0812(13) 0.2997(13) 0.1199(7) 1.0 Uiso 0.0195(4) 8
Rb Rb12_2 0.3899(12) 0.7006(12) 0.3855(7) 1.0 Uiso 0.0195(4) 8
Rb Rb13_1 0.0 0.0 0.8834(10) 1.0 Uiso 0.0195(4) 4
Rb Rb18_1 0.5677(12) 0.6614(13) 0.4281(7) 1.0 Uiso 0.0195(4) 8
Rb Rb18_2 0.9237(13) 0.3591(13) 0.0630(7) 1.0 Uiso 0.0195(4) 8
Mo Mo1_1 0.0503(8) 0.6429(10) 0.4361(6) 1.0 Uiso 0.0242(7) 8
Mo Mo1_2 0.4547(10) 0.3588(11) 0.0649(5) 1.0 Uiso 0.0242(7) 8
Mo Mo2_1 0.1449(11) 0.4531(10) 0.3065(5) 1.0 Uiso 0.0242(7) 8
Mo Mo2_2 0.3583(11) 0.5554(11) 0.1867(6) 1.0 Uiso 0.0242(7) 8
Mo Mo3_1 0.5444(10) 0.1442(11) 0.1814(5) 1.0 Uiso 0.0242(7) 8
Mo Mo3_2 0.9478(12) 0.8599(12) 0.3126(6) 1.0 Uiso 0.0242(7) 8
Mo Mo4_1 0.2498(9) 0.7531(9) 0.0678(6) 1.0 Uiso 0.0242(7) 8
Mo Mo4_2 0.2554(9) 0.2436(9) 0.4415(7) 1.0 Uiso 0.0242(7) 8
Mo Mo5_1 0.0452(10) 0.6421(10) 0.1888(6) 1.0 Uiso 0.0242(7) 8
Mo Mo5_2 0.4572(9) 0.3569(12) 0.3114(6) 1.0 Uiso 0.0242(7) 8
F F11_1 0.1147(22) 0.6761(24) 0.4758(11) 1.0 Uiso 0.0061(8) 8
F F11_2 0.3961(21) 0.3374(21) 0.0215(10) 1.0 Uiso 0.0061(8) 8
O O14_1 -0.0139(21) 0.6277(28) 0.4028(12) 1.0 Uiso 0.0061(8) 8
O O14_2 0.5185(20) 0.3727(29) 0.0989(11) 1.0 Uiso 0.0061(8) 8
F F21_1 0.2379(17) 0.4946(19) 0.3150(13) 1.0 Uiso 0.0061(8) 8
F F21_2 0.2624(16) 0.5244(26) 0.1874(17) 1.0 Uiso 0.0061(8) 8
O O24_1 0.0785(20) 0.3965(22) 0.3119(17) 1.0 Uiso 0.0061(8) 8
O O24_2 0.4394(18) 0.5930(29) 0.1837(17) 1.0 Uiso 0.0061(8) 8
F F31_1 0.6332(15) 0.1884(23) 0.1885(12) 1.0 Uiso 0.0061(8) 8
F F31_2 0.8602(20) 0.8093(29) 0.3128(16) 1.0 Uiso 0.0061(8) 8
F F12_1 0.0259(31) 0.7415(14) 0.4371(17) 1.0 Uiso 0.0061(8) 8
F F12_2 0.4934(26) 0.2657(17) 0.0618(14) 1.0 Uiso 0.0061(8) 8
O O15_1 0.0955(25) 0.5662(19) 0.4329(17) 1.0 Uiso 0.0061(8) 8
O O15_2 0.4066(28) 0.4362(19) 0.0671(14) 1.0 Uiso 0.0061(8) 8
O O22_1 0.1067(28) 0.5279(18) 0.3209(14) 1.0 Uiso 0.0061(8) 8
O O22_2 0.3875(29) 0.4707(16) 0.1887(18) 1.0 Uiso 0.0061(8) 8
F F25_1 0.2053(19) 0.3712(14) 0.3053(11) 1.0 Uiso 0.0061(8) 8
F F25_2 0.3115(26) 0.6464(17) 0.1844(16) 1.0 Uiso 0.0061(8) 8
F F32_1 0.5106(28) 0.2354(17) 0.1936(15) 1.0 Uiso 0.0061(8) 8
F F32_2 -0.0152(27) 0.7660(17) 0.3115(16) 1.0 Uiso 0.0061(8) 8
F F33_1 0.5546(24) 0.1375(26) 0.2382(6) 1.0 Uiso 0.0061(8) 8
O O33_2 0.9419(30) 0.8405(31) 0.2644(8) 1.0 Uiso 0.0061(8) 8
O O13_1 -0.0081(23) 0.6311(27) 0.4726(11) 1.0 Uiso 0.0061(8) 8
O O13_2 0.5077(21) 0.3898(23) 0.0290(12) 1.0 Uiso 0.0061(8) 8
F F16_1 0.1150(22) 0.6755(26) 0.3977(11) 1.0 Uiso 0.0061(8) 8
F F16_2 0.3966(19) 0.3115(21) 0.1016(11) 1.0 Uiso 0.0061(8) 8
F F23_1 0.1602(22) 0.4357(22) 0.3621(6) 1.0 Uiso 0.0061(8) 8
O O23_2 0.3605(34) 0.5619(32) 0.1377(7) 1.0 Uiso 0.0061(8) 8
O O26_1 0.1507(31) 0.4651(27) 0.2584(6) 1.0 Uiso 0.0061(8) 8
F F26_2 0.3507(28) 0.5623(29) 0.2420(7) 1.0 Uiso 0.0061(8) 8
O O34_1 0.4666(17) 0.1031(25) 0.1888(17) 1.0 Uiso 0.0061(8) 8
O O34_2 0.0312(18) 0.8939(32) 0.3129(17) 1.0 Uiso 0.0061(8) 8
O O35_1 0.5930(28) 0.0671(20) 0.1856(19) 1.0 Uiso 0.0061(8) 8
O O35_2 0.9050(31) 0.9385(21) 0.3137(17) 1.0 Uiso 0.0061(8) 8
O O36_1 0.5508(32) 0.1500(31) 0.1321(7) 1.0 Uiso 0.0061(8) 8
F F36_2 0.9449(33) 0.8582(33) 0.3685(7) 1.0 Uiso 0.0061(8) 8
O O41_1 0.2655(24) 0.8385(13) 0.0771(14) 1.0 Uiso 0.0061(8) 8
O O41_2 0.2196(26) 0.1608(15) 0.4399(18) 1.0 Uiso 0.0061(8) 8
O O42_1 0.1593(12) 0.7613(23) 0.0694(15) 1.0 Uiso 0.0061(8) 8
O O42_2 0.3388(13) 0.2139(24) 0.4415(16) 1.0 Uiso 0.0061(8) 8
O O43_1 0.2592(35) 0.739(4) 0.1164(8) 1.0 Uiso 0.0061(8) 8
F F43_2 0.2443(33) 0.2381(30) 0.3854(8) 1.0 Uiso 0.0061(8) 8
F F44_1 0.2210(30) 0.6555(14) 0.0634(13) 1.0 Uiso 0.0061(8) 8
F F44_2 0.2883(21) 0.3380(14) 0.4320(15) 1.0 Uiso 0.0061(8) 8
F F45_1 0.3454(15) 0.7197(27) 0.0619(17) 1.0 Uiso 0.0061(8) 8
F F45_2 0.1578(13) 0.2752(27) 0.4390(17) 1.0 Uiso 0.0061(8) 8
F F46_1 0.2449(33) 0.7440(24) 0.0121(7) 1.0 Uiso 0.0061(8) 8
O O46_2 0.2396(34) 0.2625(32) 0.4892(9) 1.0 Uiso 0.0061(8) 8
F F51_1 0.1302(16) 0.6929(24) 0.1925(12) 1.0 Uiso 0.0061(8) 8
F F51_2 0.3636(14) 0.3273(17) 0.3217(13) 1.0 Uiso 0.0061(8) 8
F F52_1 0.0025(26) 0.7339(17) 0.1936(14) 1.0 Uiso 0.0061(8) 8
F F52_2 0.4772(32) 0.2577(15) 0.3143(16) 1.0 Uiso 0.0061(8) 8
F F53_1 0.0541(23) 0.6466(29) 0.2446(6) 1.0 Uiso 0.0061(8) 8
O O53_2 0.4371(19) 0.3500(29) 0.2629(8) 1.0 Uiso 0.0061(8) 8
O O54_1 -0.0338(18) 0.6056(27) 0.1982(14) 1.0 Uiso 0.0061(8) 8
O O54_2 0.5414(12) 0.3822(24) 0.3003(9) 1.0 Uiso 0.0061(8) 8
O O55_1 0.0947(25) 0.5670(19) 0.1913(16) 1.0 Uiso 0.0061(8) 8
O O55_2 0.4243(19) 0.4408(12) 0.3183(15) 1.0 Uiso 0.0061(8) 8
O O56_1 0.0430(29) 0.6511(33) 0.1392(7) 1.0 Uiso 0.0061(8) 8
F F56_2 0.4882(20) 0.3640(26) 0.3639(6) 1.0 Uiso 0.0061(8) 8

loop_
_atom_type_symbol
_atom_type_number_in_cell
Rb 240.0
Mo 80.0
F 240.0
O 240.0
